data_7241771
loop_
_publ_author_name
'Tominaga, Masahide'
'Hyodo, Tadashi'
'Hikami, Yuya'
'Yamaguchi, Kentaro'

_publ_section_title
;
 Solvent-dependent alignments and halogen-related interactions in
 inclusion crystals of adamantane-based macrocycle with pyridazine
 moieties
;
_journal_issue 2
_journal_name_full CrystEngComm
_journal_page_first 436
_journal_page_last 442
_journal_paper_doi 10.1039/D0CE01576H
_journal_volume 23
_journal_year 2021
_chemical_formula_sum 'C59 H52 Cl4 N4 O4'
_chemical_formula_weight 1022.84
_space_group_crystal_system orthorhombic
_space_group_IT_number 61
_space_group_name_Hall '-P 2ac 2ab'
_space_group_name_H-M_alt 'P b c a'
_atom_sites_solution_hydrogens geom
_audit_creation_method SHELXL-2018/3
_audit_update_record
;
2020-08-25 deposited with the CCDC.	2020-11-23 downloaded from the CCDC.
;
_cell_angle_alpha 90
_cell_angle_beta 90
_cell_angle_gamma 90
_cell_formula_units_Z 4
_cell_length_a 13.6415(17)
_cell_length_b 11.1851(14)
_cell_length_c 32.017(4)
_cell_measurement_reflns_used 9742
_cell_measurement_temperature 100(2)
_cell_measurement_theta_max 78.44
_cell_measurement_theta_min 3.61
_cell_volume 4885.2(11)
_computing_cell_refinement 'SAINT (Bruker AXS, 2015)'
_computing_data_collection 'APEX3 (Bruker AXS, 2015)'
_computing_data_reduction 'SAINT (Bruker AXS, 2015)'
_computing_molecular_graphics 'ORTEP-3 for Windows (Farrugia, 1997)'
_computing_publication_material 'SHELXLE (H\"ubschle et al., 2011)'
_computing_structure_refinement 'SHELXL-2018/3 (Sheldrick, 2018)'
_computing_structure_solution 'SHELXT 2014/5 (Sheldrick, 2015)'
_diffrn_ambient_temperature 100(2)
_diffrn_detector_area_resol_mean 10.24
_diffrn_measured_fraction_theta_full 0.996
_diffrn_measured_fraction_theta_max 0.985
_diffrn_measurement_device_type 'BrukerD8 goniometer'
_diffrn_measurement_method 'omega and phi scans'
_diffrn_radiation_type CuK\a
_diffrn_radiation_wavelength 1.54178
_diffrn_reflns_av_R_equivalents 0.0360
_diffrn_reflns_av_unetI/netI 0.0142
_diffrn_reflns_Laue_measured_fraction_full 0.996
_diffrn_reflns_Laue_measured_fraction_max 0.985
_diffrn_reflns_limit_h_max 17
_diffrn_reflns_limit_h_min -16
_diffrn_reflns_limit_k_max 14
_diffrn_reflns_limit_k_min -13
_diffrn_reflns_limit_l_max 38
_diffrn_reflns_limit_l_min -40
_diffrn_reflns_number 62640
_diffrn_reflns_point_group_measured_fraction_full 0.996
_diffrn_reflns_point_group_measured_fraction_max 0.985
_diffrn_reflns_theta_full 67.679
_diffrn_reflns_theta_max 80.079
_diffrn_reflns_theta_min 4.258
_diffrn_source 'rotating-anode X-ray tube'
_exptl_absorpt_coefficient_mu 2.637
_exptl_absorpt_correction_T_max 0.8175
_exptl_absorpt_correction_T_min 0.7590
_exptl_absorpt_correction_type empirical
_exptl_absorpt_process_details 'SADABS Sheldrick 1996'
_exptl_crystal_colour colourless
_exptl_crystal_density_diffrn 1.391
_exptl_crystal_description prismatic
_exptl_crystal_F_000 2136
_exptl_crystal_size_max 0.200
_exptl_crystal_size_mid 0.100
_exptl_crystal_size_min 0.100
_refine_diff_density_max 0.827
_refine_diff_density_min -0.804
_refine_diff_density_rms 0.246
_refine_ls_extinction_coef 0.0106(6)
_refine_ls_extinction_expression Fc^*^=kFc[1+0.001xFc^2^\l^3^/sin(2\q)]^-1/4^
_refine_ls_extinction_method 'SHELXL-2018/3 (Sheldrick 2018)'
_refine_ls_goodness_of_fit_ref 1.288
_refine_ls_hydrogen_treatment constr
_refine_ls_matrix_type full
_refine_ls_number_parameters 365
_refine_ls_number_reflns 5263
_refine_ls_number_restraints 1
_refine_ls_restrained_S_all 1.288
_refine_ls_R_factor_all 0.0737
_refine_ls_R_factor_gt 0.0631
_refine_ls_shift/su_max 0.000
_refine_ls_shift/su_mean 0.000
_refine_ls_structure_factor_coef Fsqd
_refine_ls_weighting_details 'w=1/[\s^2^(Fo^2^)+(0.0944P)^2^+3.3748P] where P=(Fo^2^+2Fc^2^)/3'
_refine_ls_weighting_scheme calc
_refine_ls_wR_factor_gt 0.1729
_refine_ls_wR_factor_ref 0.1887
_reflns_Friedel_coverage 0.000
_reflns_number_gt 5118
_reflns_number_total 5263
_reflns_threshold_expression 'I > 2\s(I)'
_cod_data_source_file d0ce01576h2.cif
_cod_data_source_block 1d
_cod_depositor_comments 'Adding full bibliography for 7241768--7241773.cif.'
_cod_original_cell_volume 4885.2(10)
_cod_database_code 7241771
_shelx_shelxl_version_number 2018/3
_shelx_space_group_comment
;
The symmetry employed for this shelxl refinement is uniquely defined
by the following loop, which should always be used as a source of
symmetry information in preference to the above space-group names.
They are only intended as comments.
;
_shelx_estimated_absorpt_t_min 0.621
_shelx_estimated_absorpt_t_max 0.778

loop_
_space_group_symop_operation_xyz
'x, y, z'
'-x+1/2, -y, z+1/2'
'-x, y+1/2, -z+1/2'
'x+1/2, -y+1/2, -z'
'-x, -y, -z'
'x-1/2, y, -z-1/2'
'x, -y-1/2, z-1/2'
'-x-1/2, y-1/2, z'

loop_
_atom_site_label
_atom_site_type_symbol
_atom_site_fract_x
_atom_site_fract_y
_atom_site_fract_z
_atom_site_U_iso_or_equiv
_atom_site_adp_type
_atom_site_occupancy
_atom_site_site_symmetry_order
_atom_site_calc_flag
_atom_site_refinement_flags_posn
_atom_site_refinement_flags_adp
_atom_site_refinement_flags_occupancy
_atom_site_disorder_assembly
_atom_site_disorder_group
C27 C 0.4862(5) 0.6026(8) 0.4980(2) 0.0450(16) Uani 0.500(0) 1 d . . P A -1
C28 C 0.4916(7) 0.5226(12) 0.4650(2) 0.0502(19) Uani 0.500(0) 1 d . . P A -1
H28 H 0.494498 0.552746 0.437281 0.060 Uiso 0.500(0) 1 calc R U P A -1
C29 C 0.4930(10) 0.4007(11) 0.4712(4) 0.075(3) Uani 0.500(0) 1 d . . P A -1
H29 H 0.496894 0.348693 0.447825 0.090 Uiso 0.500(0) 1 calc R U P A -1
C30 C 0.4888(7) 0.3528(10) 0.5111(4) 0.071(3) Uani 0.500(0) 1 d . . P A -1
H30 H 0.486918 0.268708 0.515305 0.085 Uiso 0.500(0) 1 calc R U P A -1
C31 C 0.4874(7) 0.4308(11) 0.5447(3) 0.062(3) Uani 0.500(0) 1 d . . P A -1
H31 H 0.488176 0.400330 0.572357 0.075 Uiso 0.500(0) 1 calc R U P A -1
C32 C 0.4848(7) 0.5518(12) 0.5381(3) 0.051(2) Uani 0.500(0) 1 d . . P A -1
H32 H 0.481940 0.603475 0.561586 0.062 Uiso 0.500(0) 1 calc R U P A -1
C33 C 0.4847(5) 0.7332(8) 0.4921(3) 0.0622(18) Uani 0.500(0) 1 d . . P A -1
H33A H 0.500139 0.752154 0.462963 0.093 Uiso 0.500(0) 1 calc R U P A -1
H33B H 0.533477 0.770352 0.510462 0.093 Uiso 0.500(0) 1 calc R U P A -1
H33C H 0.419411 0.764094 0.498990 0.093 Uiso 0.500(0) 1 calc R U P A -1
C1 C 0.62311(17) 0.40433(19) 0.70737(6) 0.0258(4) Uani 1 1 d . . . . .
H1A H 0.605140 0.352917 0.731352 0.031 Uiso 1 1 calc R U . . .
H1AB H 0.652655 0.352961 0.685568 0.031 Uiso 1 1 calc R U . . .
C2 C 0.69767(17) 0.4979(2) 0.72143(7) 0.0276(5) Uani 1 1 d . . . . .
H2 H 0.757521 0.456468 0.732207 0.033 Uiso 1 1 calc R U . . .
C3 C 0.72601(16) 0.5762(2) 0.68397(7) 0.0265(5) Uani 1 1 d . . . . .
H3A H 0.754707 0.525425 0.661775 0.032 Uiso 1 1 calc R U . . .
H3AB H 0.776187 0.635044 0.692677 0.032 Uiso 1 1 calc R U . . .
C4 C 0.63580(16) 0.64243(18) 0.66666(6) 0.0228(4) Uani 1 1 d . . . . .
C5 C 0.59102(17) 0.71751(18) 0.70250(6) 0.0255(4) Uani 1 1 d . . . . .
H5A H 0.639275 0.777858 0.711937 0.031 Uiso 1 1 calc R U . . .
H5AB H 0.532314 0.760309 0.692166 0.031 Uiso 1 1 calc R U . . .
C6 C 0.55980(15) 0.54729(17) 0.65304(6) 0.0210(4) Uani 1 1 d . . . . .
H6A H 0.500696 0.587853 0.642032 0.025 Uiso 1 1 calc R U . . .
H6AB H 0.587868 0.498015 0.630309 0.025 Uiso 1 1 calc R U . . .
C7 C 0.66126(17) 0.72295(19) 0.62964(7) 0.0265(5) Uani 1 1 d . . . . .
C8 C 0.75325(19) 0.7211(3) 0.61080(8) 0.0384(6) Uani 1 1 d . . . . .
H8 H 0.800386 0.664095 0.619770 0.046 Uiso 1 1 calc R U . . .
C9 C 0.7777(2) 0.8010(3) 0.57910(8) 0.0487(8) Uani 1 1 d . . . . .
H9 H 0.841444 0.799460 0.567173 0.058 Uiso 1 1 calc R U . . .
C10 C 0.7098(3) 0.8818(2) 0.56512(7) 0.0432(7) Uani 1 1 d . . . . .
C11 C 0.6158(3) 0.8792(2) 0.58102(8) 0.0454(7) Uani 1 1 d . . . . .
C12 C 0.5915(2) 0.8013(2) 0.61325(8) 0.0364(6) Uani 1 1 d . . . . .
H12 H 0.526786 0.801301 0.624213 0.044 Uiso 1 1 calc R U . . .
C13 C 0.7344(2) 0.9523(2) 0.49589(7) 0.0368(6) Uani 1 1 d . . . . .
C14 C 0.7564(2) 1.0504(2) 0.47051(8) 0.0404(6) Uani 1 1 d . . . . .
H14 H 0.771162 1.126719 0.481887 0.049 Uiso 1 1 calc R U . . .
C15 C 0.7555(2) 1.0304(2) 0.42859(7) 0.0337(5) Uani 1 1 d . . . . .
H15 H 0.770242 1.091807 0.409076 0.040 Uiso 1 1 calc R U . . .
C16 C 0.73159(17) 0.91428(19) 0.41582(7) 0.0263(5) Uani 1 1 d . . . . .
C17 C 0.66889(17) 0.80284(19) 0.35936(7) 0.0272(5) Uani 1 1 d . . . . .
C18 C 0.70475(17) 0.70917(19) 0.33608(7) 0.0262(5) Uani 1 1 d . . . . .
C19 C 0.64200(16) 0.62229(19) 0.31944(6) 0.0238(4) Uani 1 1 d . . . . .
H19 H 0.668297 0.558650 0.303298 0.029 Uiso 1 1 calc R U . . .
C20 C 0.54152(16) 0.62845(18) 0.32636(6) 0.0224(4) Uani 1 1 d . . . . .
C21 C 0.50728(18) 0.7239(2) 0.35045(8) 0.0333(5) Uani 1 1 d . . . . .
H21 H 0.439055 0.729522 0.356068 0.040 Uiso 1 1 calc R U . . .
C22 C 0.5691(2) 0.8105(2) 0.36636(8) 0.0354(5) Uani 1 1 d . . . . .
H22 H 0.543053 0.875107 0.382090 0.042 Uiso 1 1 calc R U . . .
C23 C 0.46978(16) 0.53480(18) 0.31012(6) 0.0218(4) Uani 1 1 d . . . . .
C24 C 0.51313(17) 0.45580(19) 0.27515(6) 0.0262(5) Uani 1 1 d . . . . .
H24A H 0.532376 0.506609 0.251198 0.031 Uiso 1 1 calc R U . . .
H24B H 0.572560 0.414694 0.285583 0.031 Uiso 1 1 calc R U . . .
C25 C 0.43758(18) 0.36249(19) 0.26074(6) 0.0275(5) Uani 1 1 d . . . . .
H25 H 0.467039 0.312180 0.238177 0.033 Uiso 1 1 calc R U . . .
C26 C 0.34586(19) 0.4248(2) 0.24384(7) 0.0309(5) Uani 1 1 d . . . . .
H26A H 0.363236 0.475310 0.219544 0.037 Uiso 1 1 calc R U . . .
H26B H 0.297303 0.364538 0.234637 0.037 Uiso 1 1 calc R U . . .
Cl2 Cl 0.82937(4) 0.69935(6) 0.32696(2) 0.0421(2) Uani 1 1 d . . . . .
N1 N 0.71278(18) 0.84491(17) 0.48273(6) 0.0337(5) Uani 1 1 d . . . . .
N2 N 0.71130(16) 0.82542(17) 0.44063(6) 0.0305(4) Uani 1 1 d . . . . .
O1 O 0.7362(2) 0.97321(18) 0.53772(6) 0.0592(7) Uani 1 1 d . . . . .
O2 O 0.73176(13) 0.89195(15) 0.37341(5) 0.0326(4) Uani 1 1 d . . . . .
Cl1A Cl 0.5080(10) 0.9590(6) 0.55769(10) 0.0482(17) Uani 0.52(2) 1 d . . P B 1
Cl1B Cl 0.5475(8) 0.9859(6) 0.56233(17) 0.0437(13) Uani 0.48(2) 1 d . . P B 2

loop_
_atom_site_aniso_label
_atom_site_aniso_U_11
_atom_site_aniso_U_22
_atom_site_aniso_U_33
_atom_site_aniso_U_23
_atom_site_aniso_U_13
_atom_site_aniso_U_12
C27 0.029(3) 0.061(5) 0.045(4) -0.001(3) -0.012(3) -0.012(3)
C28 0.056(5) 0.061(7) 0.034(4) -0.002(4) -0.009(3) -0.009(5)
C29 0.094(9) 0.054(7) 0.076(8) -0.013(5) -0.035(6) -0.004(5)
C30 0.040(4) 0.054(6) 0.119(9) 0.015(6) -0.019(5) -0.014(4)
C31 0.049(5) 0.076(7) 0.062(5) 0.021(5) -0.007(4) -0.006(4)
C32 0.056(5) 0.059(7) 0.039(4) 0.000(4) -0.009(3) 0.008(5)
C33 0.040(3) 0.062(5) 0.084(5) 0.002(4) -0.008(3) -0.012(3)
C1 0.0343(11) 0.0225(10) 0.0205(9) 0.0002(7) -0.0024(8) 0.0019(8)
C2 0.0332(11) 0.0259(10) 0.0238(10) -0.0012(8) -0.0066(8) 0.0033(9)
C3 0.0262(10) 0.0275(10) 0.0260(10) -0.0016(8) -0.0020(8) -0.0010(8)
C4 0.0269(10) 0.0211(9) 0.0204(9) -0.0021(7) 0.0003(8) -0.0021(8)
C5 0.0327(11) 0.0204(9) 0.0233(10) -0.0049(7) -0.0020(8) -0.0011(8)
C6 0.0261(10) 0.0201(9) 0.0169(9) -0.0012(7) 0.0006(7) -0.0004(7)
C7 0.0350(11) 0.0232(10) 0.0213(9) -0.0023(8) -0.0030(8) -0.0075(8)
C8 0.0321(12) 0.0532(16) 0.0298(11) 0.0096(11) -0.0054(10) -0.0131(11)
C9 0.0433(15) 0.073(2) 0.0298(12) 0.0124(13) -0.0057(11) -0.0287(14)
C10 0.078(2) 0.0296(12) 0.0218(10) 0.0006(9) -0.0040(12) -0.0291(13)
C11 0.087(2) 0.0224(11) 0.0265(11) 0.0009(9) 0.0059(13) 0.0084(12)
C12 0.0532(15) 0.0282(11) 0.0277(11) 0.0025(9) 0.0066(10) 0.0076(10)
C13 0.0615(16) 0.0250(11) 0.0238(11) -0.0001(9) -0.0019(10) -0.0174(11)
C14 0.0700(18) 0.0230(11) 0.0284(11) 0.0002(9) -0.0019(12) -0.0189(11)
C15 0.0529(14) 0.0200(10) 0.0282(11) 0.0033(8) 0.0007(10) -0.0108(9)
C16 0.0341(11) 0.0215(10) 0.0235(10) 0.0002(8) -0.0003(8) -0.0064(8)
C17 0.0394(12) 0.0231(10) 0.0192(9) 0.0020(7) 0.0012(8) -0.0089(9)
C18 0.0291(11) 0.0274(10) 0.0220(9) 0.0044(8) 0.0005(8) -0.0018(8)
C19 0.0299(10) 0.0215(9) 0.0201(9) 0.0000(7) 0.0009(8) 0.0006(8)
C20 0.0316(11) 0.0198(9) 0.0157(8) 0.0011(7) 0.0018(7) -0.0017(8)
C21 0.0342(12) 0.0316(12) 0.0341(12) -0.0119(10) 0.0064(9) -0.0021(9)
C22 0.0443(14) 0.0271(11) 0.0348(12) -0.0120(9) 0.0065(10) -0.0032(10)
C23 0.0289(10) 0.0203(9) 0.0160(9) -0.0010(7) 0.0013(7) -0.0007(8)
C24 0.0355(11) 0.0240(10) 0.0190(9) -0.0038(8) 0.0050(8) -0.0003(8)
C25 0.0392(12) 0.0239(10) 0.0193(9) -0.0074(8) 0.0015(8) 0.0000(9)
C26 0.0434(13) 0.0293(11) 0.0200(10) -0.0035(8) -0.0051(9) -0.0001(10)
Cl2 0.0303(3) 0.0462(4) 0.0498(4) -0.0123(3) 0.0019(2) -0.0047(2)
N1 0.0570(13) 0.0213(9) 0.0229(9) 0.0007(7) -0.0019(8) -0.0115(9)
N2 0.0475(12) 0.0203(9) 0.0237(9) -0.0001(7) 0.0003(8) -0.0071(8)
O1 0.123(2) 0.0322(10) 0.0222(8) 0.0003(7) -0.0006(10) -0.0419(12)
O2 0.0455(10) 0.0286(8) 0.0236(8) -0.0010(6) 0.0033(7) -0.0156(7)
Cl1A 0.068(4) 0.0411(15) 0.0359(8) 0.0107(8) 0.0078(11) 0.025(2)
Cl1B 0.052(3) 0.0367(14) 0.0425(10) 0.0135(9) 0.0103(13) 0.0184(16)

loop_
_atom_type_symbol
_atom_type_description
_atom_type_scat_dispersion_real
_atom_type_scat_dispersion_imag
_atom_type_scat_source
C C 0.0181 0.0091 'International Tables Vol C Tables 4.2.6.8 and 6.1.1.4'
H H 0.0000 0.0000 'International Tables Vol C Tables 4.2.6.8 and 6.1.1.4'
Cl Cl 0.3639 0.7018 'International Tables Vol C Tables 4.2.6.8 and 6.1.1.4'
N N 0.0311 0.0180 'International Tables Vol C Tables 4.2.6.8 and 6.1.1.4'
O O 0.0492 0.0322 'International Tables Vol C Tables 4.2.6.8 and 6.1.1.4'

loop_
_geom_angle_atom_site_label_1
_geom_angle_atom_site_label_2
_geom_angle_atom_site_label_3
_geom_angle
_geom_angle_site_symmetry_1
_geom_angle_site_symmetry_3
_geom_angle_publ_flag
C28 C27 C32 115.9(8) . . ?
C28 C27 C33 122.8(9) . . ?
C32 C27 C33 121.2(8) . . ?
C29 C28 C27 121.9(9) . . ?
C29 C28 H28 119.1 . . ?
C27 C28 H28 119.1 . . ?
C28 C29 C30 121.0(11) . . ?
C28 C29 H29 119.5 . . ?
C30 C29 H29 119.5 . . ?
C31 C30 C29 118.1(10) . . ?
C31 C30 H30 120.9 . . ?
C29 C30 H30 120.9 . . ?
C32 C31 C30 120.2(10) . . ?
C32 C31 H31 119.9 . . ?
C30 C31 H31 119.9 . . ?
C31 C32 C27 122.7(10) . . ?
C31 C32 H32 118.6 . . ?
C27 C32 H32 118.6 . . ?
C27 C33 H33A 109.5 . . ?
C27 C33 H33B 109.5 . . ?
H33A C33 H33B 109.5 . . ?
C27 C33 H33C 109.5 . . ?
H33A C33 H33C 109.5 . . ?
H33B C33 H33C 109.5 . . ?
C2 C1 C23 110.58(17) . 5_666 ?
C2 C1 H1A 109.5 . . ?
C23 C1 H1A 109.5 5_666 . ?
C2 C1 H1AB 109.5 . . ?
C23 C1 H1AB 109.5 5_666 . ?
H1A C1 H1AB 108.1 . . ?
C1 C2 C26 110.07(19) . 5_666 ?
C1 C2 C3 109.17(17) . . ?
C26 C2 C3 110.10(18) 5_666 . ?
C1 C2 H2 109.2 . . ?
C26 C2 H2 109.2 5_666 . ?
C3 C2 H2 109.2 . . ?
C2 C3 C4 110.77(18) . . ?
C2 C3 H3A 109.5 . . ?
C4 C3 H3A 109.5 . . ?
C2 C3 H3AB 109.5 . . ?
C4 C3 H3AB 109.5 . . ?
H3A C3 H3AB 108.1 . . ?
C7 C4 C3 112.40(18) . . ?
C7 C4 C5 110.17(17) . . ?
C3 C4 C5 108.05(17) . . ?
C7 C4 C6 109.80(16) . . ?
C3 C4 C6 107.80(17) . . ?
C5 C4 C6 108.51(17) . . ?
C25 C5 C4 110.72(17) 5_666 . ?
C25 C5 H5A 109.5 5_666 . ?
C4 C5 H5A 109.5 . . ?
C25 C5 H5AB 109.5 5_666 . ?
C4 C5 H5AB 109.5 . . ?
H5A C5 H5AB 108.1 . . ?
C23 C6 C4 111.56(16) 5_666 . ?
C23 C6 H6A 109.3 5_666 . ?
C4 C6 H6A 109.3 . . ?
C23 C6 H6AB 109.3 5_666 . ?
C4 C6 H6AB 109.3 . . ?
H6A C6 H6AB 108.0 . . ?
C8 C7 C12 117.4(2) . . ?
C8 C7 C4 122.1(2) . . ?
C12 C7 C4 120.4(2) . . ?
C7 C8 C9 121.5(3) . . ?
C7 C8 H8 119.3 . . ?
C9 C8 H8 119.3 . . ?
C10 C9 C8 120.0(3) . . ?
C10 C9 H9 120.0 . . ?
C8 C9 H9 120.0 . . ?
C9 C10 C11 119.6(2) . . ?
C9 C10 O1 121.0(3) . . ?
C11 C10 O1 119.2(3) . . ?
C10 C11 C12 120.5(3) . . ?
C10 C11 Cl1B 112.4(4) . . ?
C12 C11 Cl1B 126.6(4) . . ?
C10 C11 Cl1A 124.9(3) . . ?
C12 C11 Cl1A 114.0(4) . . ?
C11 C12 C7 120.7(3) . . ?
C11 C12 H12 119.7 . . ?
C7 C12 H12 119.7 . . ?
N1 C13 O1 118.7(2) . . ?
N1 C13 C14 125.6(2) . . ?
O1 C13 C14 115.7(2) . . ?
C15 C14 C13 116.3(2) . . ?
C15 C14 H14 121.9 . . ?
C13 C14 H14 121.9 . . ?
C14 C15 C16 116.3(2) . . ?
C14 C15 H15 121.9 . . ?
C16 C15 H15 121.9 . . ?
N2 C16 O2 117.53(19) . . ?
N2 C16 C15 125.4(2) . . ?
O2 C16 C15 117.03(19) . . ?
C18 C17 C22 119.0(2) . . ?
C18 C17 O2 120.1(2) . . ?
C22 C17 O2 120.7(2) . . ?
C17 C18 C19 121.2(2) . . ?
C17 C18 Cl2 119.32(18) . . ?
C19 C18 Cl2 119.52(17) . . ?
C20 C19 C18 120.5(2) . . ?
C20 C19 H19 119.7 . . ?
C18 C19 H19 119.7 . . ?
C19 C20 C21 117.1(2) . . ?
C19 C20 C23 122.98(18) . . ?
C21 C20 C23 119.9(2) . . ?
C22 C21 C20 122.4(2) . . ?
C22 C21 H21 118.8 . . ?
C20 C21 H21 118.8 . . ?
C21 C22 C17 119.9(2) . . ?
C21 C22 H22 120.1 . . ?
C17 C22 H22 120.1 . . ?
C20 C23 C1 110.34(17) . 5_666 ?
C20 C23 C24 113.24(18) . . ?
C1 C23 C24 107.67(17) 5_666 . ?
C20 C23 C6 108.35(16) . 5_666 ?
C1 C23 C6 108.91(17) 5_666 5_666 ?
C24 C23 C6 108.23(16) . 5_666 ?
C25 C24 C23 110.45(18) . . ?
C25 C24 H24A 109.6 . . ?
C23 C24 H24A 109.6 . . ?
C25 C24 H24B 109.6 . . ?
C23 C24 H24B 109.6 . . ?
H24A C24 H24B 108.1 . . ?
C5 C25 C26 109.27(19) 5_666 . ?
C5 C25 C24 109.71(17) 5_666 . ?
C26 C25 C24 110.16(18) . . ?
C5 C25 H25 109.2 5_666 . ?
C26 C25 H25 109.2 . . ?
C24 C25 H25 109.2 . . ?
C2 C26 C25 108.54(17) 5_666 . ?
C2 C26 H26A 110.0 5_666 . ?
C25 C26 H26A 110.0 . . ?
C2 C26 H26B 110.0 5_666 . ?
C25 C26 H26B 110.0 . . ?
H26A C26 H26B 108.4 . . ?
C13 N1 N2 117.92(19) . . ?
C16 N2 N1 118.50(18) . . ?
C13 O1 C10 119.29(19) . . ?
C16 O2 C17 116.55(17) . . ?

loop_
_geom_bond_atom_site_label_1
_geom_bond_atom_site_label_2
_geom_bond_distance
_geom_bond_site_symmetry_2
_geom_bond_publ_flag
C27 C28 1.387(12) . ?
C27 C32 1.402(12) . ?
C27 C33 1.474(11) . ?
C28 C29 1.378(14) . ?
C28 H28 0.9500 . ?
C29 C30 1.386(17) . ?
C29 H29 0.9500 . ?
C30 C31 1.384(16) . ?
C30 H30 0.9500 . ?
C31 C32 1.371(13) . ?
C31 H31 0.9500 . ?
C32 H32 0.9500 . ?
C33 H33A 0.9800 . ?
C33 H33B 0.9800 . ?
C33 H33C 0.9800 . ?
C1 C2 1.527(3) . ?
C1 C23 1.544(3) 5_666 ?
C1 H1A 0.9900 . ?
C1 H1AB 0.9900 . ?
C2 C26 1.529(3) 5_666 ?
C2 C3 1.535(3) . ?
C2 H2 1.0000 . ?
C3 C4 1.540(3) . ?
C3 H3A 0.9900 . ?
C3 H3AB 0.9900 . ?
C4 C7 1.529(3) . ?
C4 C5 1.548(3) . ?
C4 C6 1.548(3) . ?
C5 C25 1.529(3) 5_666 ?
C5 H5A 0.9900 . ?
C5 H5AB 0.9900 . ?
C6 C23 1.548(3) 5_666 ?
C6 H6A 0.9900 . ?
C6 H6AB 0.9900 . ?
C7 C8 1.392(4) . ?
C7 C12 1.396(3) . ?
C8 C9 1.393(4) . ?
C8 H8 0.9500 . ?
C9 C10 1.369(5) . ?
C9 H9 0.9500 . ?
C10 C11 1.380(5) . ?
C10 O1 1.394(3) . ?
C11 C12 1.391(3) . ?
C11 Cl1B 1.627(5) . ?
C11 Cl1A 1.875(9) . ?
C12 H12 0.9500 . ?
C13 N1 1.307(3) . ?
C13 O1 1.360(3) . ?
C13 C14 1.398(3) . ?
C14 C15 1.361(3) . ?
C14 H14 0.9500 . ?
C15 C16 1.400(3) . ?
C15 H15 0.9500 . ?
C16 N2 1.302(3) . ?
C16 O2 1.381(3) . ?
C17 C18 1.376(3) . ?
C17 C22 1.383(4) . ?
C17 O2 1.390(3) . ?
C18 C19 1.400(3) . ?
C18 Cl2 1.728(2) . ?
C19 C20 1.390(3) . ?
C19 H19 0.9500 . ?
C20 C21 1.398(3) . ?
C20 C23 1.525(3) . ?
C21 C22 1.381(3) . ?
C21 H21 0.9500 . ?
C22 H22 0.9500 . ?
C23 C24 1.544(3) . ?
C24 C25 1.538(3) . ?
C24 H24A 0.9900 . ?
C24 H24B 0.9900 . ?
C25 C26 1.531(3) . ?
C25 H25 1.0000 . ?
C26 H26A 0.9900 . ?
C26 H26B 0.9900 . ?
N1 N2 1.366(3) . ?

loop_
_geom_torsion_atom_site_label_1
_geom_torsion_atom_site_label_2
_geom_torsion_atom_site_label_3
_geom_torsion_atom_site_label_4
_geom_torsion
_geom_torsion_site_symmetry_1
_geom_torsion_site_symmetry_2
_geom_torsion_site_symmetry_3
_geom_torsion_site_symmetry_4
_geom_torsion_publ_flag
C32 C27 C28 C29 1.6(13) . . . . ?
C33 C27 C28 C29 180.0(9) . . . . ?
C27 C28 C29 C30 0.1(17) . . . . ?
C28 C29 C30 C31 -2.7(16) . . . . ?
C29 C30 C31 C32 3.5(14) . . . . ?
C30 C31 C32 C27 -1.8(14) . . . . ?
C28 C27 C32 C31 -0.8(13) . . . . ?
C33 C27 C32 C31 -179.2(8) . . . . ?
C23 C1 C2 C26 61.1(2) 5_666 . . 5_666 ?
C23 C1 C2 C3 -59.9(2) 5_666 . . . ?
C1 C2 C3 C4 61.2(2) . . . . ?
C26 C2 C3 C4 -59.7(2) 5_666 . . . ?
C2 C3 C4 C7 179.15(17) . . . . ?
C2 C3 C4 C5 57.4(2) . . . . ?
C2 C3 C4 C6 -59.7(2) . . . . ?
C7 C4 C5 C25 178.34(18) . . . 5_666 ?
C3 C4 C5 C25 -58.5(2) . . . 5_666 ?
C6 C4 C5 C25 58.1(2) . . . 5_666 ?
C7 C4 C6 C23 -178.83(17) . . . 5_666 ?
C3 C4 C6 C23 58.4(2) . . . 5_666 ?
C5 C4 C6 C23 -58.4(2) . . . 5_666 ?
C3 C4 C7 C8 8.6(3) . . . . ?
C5 C4 C7 C8 129.1(2) . . . . ?
C6 C4 C7 C8 -111.4(2) . . . . ?
C3 C4 C7 C12 -171.9(2) . . . . ?
C5 C4 C7 C12 -51.4(3) . . . . ?
C6 C4 C7 C12 68.1(2) . . . . ?
C12 C7 C8 C9 5.2(4) . . . . ?
C4 C7 C8 C9 -175.3(2) . . . . ?
C7 C8 C9 C10 -1.6(4) . . . . ?
C8 C9 C10 C11 -3.5(4) . . . . ?
C8 C9 C10 O1 171.0(2) . . . . ?
C9 C10 C11 C12 4.8(4) . . . . ?
O1 C10 C11 C12 -169.8(2) . . . . ?
C9 C10 C11 Cl1B 177.2(5) . . . . ?
O1 C10 C11 Cl1B 2.6(5) . . . . ?
C9 C10 C11 Cl1A -166.0(4) . . . . ?
O1 C10 C11 Cl1A 19.4(5) . . . . ?
C10 C11 C12 C7 -1.0(4) . . . . ?
Cl1B C11 C12 C7 -172.3(6) . . . . ?
Cl1A C11 C12 C7 170.7(3) . . . . ?
C8 C7 C12 C11 -3.9(4) . . . . ?
C4 C7 C12 C11 176.6(2) . . . . ?
N1 C13 C14 C15 -0.4(5) . . . . ?
O1 C13 C14 C15 179.6(3) . . . . ?
C13 C14 C15 C16 0.6(4) . . . . ?
C14 C15 C16 N2 -0.6(4) . . . . ?
C14 C15 C16 O2 -179.1(2) . . . . ?
C22 C17 C18 C19 0.1(3) . . . . ?
O2 C17 C18 C19 -176.06(19) . . . . ?
C22 C17 C18 Cl2 179.68(18) . . . . ?
O2 C17 C18 Cl2 3.5(3) . . . . ?
C17 C18 C19 C20 -0.4(3) . . . . ?
Cl2 C18 C19 C20 -179.96(16) . . . . ?
C18 C19 C20 C21 -0.2(3) . . . . ?
C18 C19 C20 C23 -178.25(18) . . . . ?
C19 C20 C21 C22 1.1(4) . . . . ?
C23 C20 C21 C22 179.2(2) . . . . ?
C20 C21 C22 C17 -1.4(4) . . . . ?
C18 C17 C22 C21 0.7(4) . . . . ?
O2 C17 C22 C21 176.9(2) . . . . ?
C19 C20 C23 C1 -138.0(2) . . . 5_666 ?
C21 C20 C23 C1 44.0(3) . . . 5_666 ?
C19 C20 C23 C24 -17.2(3) . . . . ?
C21 C20 C23 C24 164.8(2) . . . . ?
C19 C20 C23 C6 102.9(2) . . . 5_666 ?
C21 C20 C23 C6 -75.1(2) . . . 5_666 ?
C20 C23 C24 C25 179.18(17) . . . . ?
C1 C23 C24 C25 -58.5(2) 5_666 . . . ?
C6 C23 C24 C25 59.0(2) 5_666 . . . ?
C23 C24 C25 C5 -60.2(2) . . . 5_666 ?
C23 C24 C25 C26 60.2(2) . . . . ?
C5 C25 C26 C2 61.1(2) 5_666 . . 5_666 ?
C24 C25 C26 C2 -59.5(2) . . . 5_666 ?
O1 C13 N1 N2 -180.0(3) . . . . ?
C14 C13 N1 N2 0.0(5) . . . . ?
O2 C16 N2 N1 178.6(2) . . . . ?
C15 C16 N2 N1 0.1(4) . . . . ?
C13 N1 N2 C16 0.2(4) . . . . ?
N1 C13 O1 C10 -3.5(5) . . . . ?
C14 C13 O1 C10 176.5(3) . . . . ?
C9 C10 O1 C13 87.6(4) . . . . ?
C11 C10 O1 C13 -97.9(3) . . . . ?
N2 C16 O2 C17 29.9(3) . . . . ?
C15 C16 O2 C17 -151.5(2) . . . . ?
C18 C17 O2 C16 -125.3(2) . . . . ?
C22 C17 O2 C16 58.6(3) . . . . ?
